data_7703534
loop_
_publ_author_name
'Frogley, Benjamin J.'
'Hill, Anthony F.'

_publ_section_title
;
 Metal coordination to bipyridyl carbynes.
;
_journal_issue 10
_journal_name_full 'Dalton transactions (Cambridge, England : 2003)'
_journal_page_first 3272
_journal_page_last 3283
_journal_paper_doi 10.1039/c9dt04744a
_journal_volume 49
_journal_year 2020
_chemical_formula_moiety 'C46 H50 B2 N14 O4 W2'
_chemical_formula_sum 'C46 H50 B2 N14 O4 W2'
_chemical_formula_weight 1252.32
_space_group_crystal_system orthorhombic
_space_group_IT_number 41
_space_group_name_Hall 'A 2 -2ab'
_space_group_name_H-M_alt 'A e a 2'
_atom_sites_solution_hydrogens geom
_audit_creation_method SHELXL-2014/7
_audit_update_record
;
2020-01-15 deposited with the CCDC.	2020-02-17 downloaded from the CCDC.
;
_cell_angle_alpha 90
_cell_angle_beta 90
_cell_angle_gamma 90
_cell_formula_units_Z 8
_cell_length_a 16.0592(2)
_cell_length_b 26.2160(3)
_cell_length_c 27.9017(3)
_cell_measurement_reflns_used 7225
_cell_measurement_temperature 150.0(1)
_cell_measurement_theta_max 70.3570
_cell_measurement_theta_min 4.6080
_cell_volume 11746.8(2)
_computing_cell_refinement 'CrysAlisPro 1.171.40.36a (Rigaku OD, 2018)'
_computing_data_collection 'CrysAlisPro 1.171.40.36a (Rigaku OD, 2018)'
_computing_data_reduction 'CrysAlisPro 1.171.40.36a (Rigaku OD, 2018)'
_computing_molecular_graphics 'Mercury (Macrae et al., 2020)'
_computing_publication_material 'CIFTAB (Sheldrick, 2016)'
_computing_structure_refinement 'SHELXL-2014/7 (Sheldrick, 2014)'
_computing_structure_solution 'SHELXT-2014/7 (Sheldrick, 2014)'
_diffrn_ambient_temperature 150.0(1)
_diffrn_detector_area_resol_mean 8.1297
_diffrn_measured_fraction_theta_full 0.989
_diffrn_measured_fraction_theta_max 0.967
_diffrn_measurement_device_type 'SuperNova, Dual, Cu at home/near, EosS2'
_diffrn_measurement_method '\w scans'
_diffrn_radiation_type CuK\a
_diffrn_radiation_wavelength 1.54184
_diffrn_reflns_av_R_equivalents 0.0163
_diffrn_reflns_av_unetI/netI 0.0273
_diffrn_reflns_Laue_measured_fraction_full 0.989
_diffrn_reflns_Laue_measured_fraction_max 0.967
_diffrn_reflns_limit_h_max 15
_diffrn_reflns_limit_h_min -19
_diffrn_reflns_limit_k_max 31
_diffrn_reflns_limit_k_min -20
_diffrn_reflns_limit_l_max 33
_diffrn_reflns_limit_l_min -22
_diffrn_reflns_number 12098
_diffrn_reflns_point_group_measured_fraction_full 0.990
_diffrn_reflns_point_group_measured_fraction_max 0.969
_diffrn_reflns_theta_full 67.684
_diffrn_reflns_theta_max 70.958
_diffrn_reflns_theta_min 4.629
_diffrn_source 'micro-focus sealed X-ray tube'
_exptl_absorpt_coefficient_mu 7.525
_exptl_absorpt_correction_T_max 1.00000
_exptl_absorpt_correction_T_min 0.83585
_exptl_absorpt_correction_type multi-scan
_exptl_absorpt_process_details
;
The symmetry employed for this shelxl refinement is uniquely defined
by the following loop, which should always be used as a source of
symmetry information in preference to the above space-group names.
They are only intended as comments.
;
_exptl_crystal_colour orange
_exptl_crystal_density_diffrn 1.416
_exptl_crystal_description plate
_exptl_crystal_F_000 4912
_exptl_crystal_size_max 0.137
_exptl_crystal_size_mid 0.057
_exptl_crystal_size_min 0.046
_refine_diff_density_max 1.801
_refine_diff_density_min -0.650
_refine_diff_density_rms 0.132
_refine_ls_abs_structure_details
;
 Flack x determined using 1837 quotients [(I+)-(I-)]/[(I+)+(I-)]
 (Parsons, Flack and Wagner, Acta Cryst. B69 (2013) 249-259).
;
_refine_ls_abs_structure_Flack -0.029(11)
_refine_ls_extinction_method none
_refine_ls_goodness_of_fit_ref 1.098
_refine_ls_hydrogen_treatment mixed
_refine_ls_matrix_type full
_refine_ls_number_parameters 628
_refine_ls_number_reflns 7573
_refine_ls_number_restraints 1
_refine_ls_restrained_S_all 1.098
_refine_ls_R_factor_all 0.0329
_refine_ls_R_factor_gt 0.0317
_refine_ls_shift/su_max 0.001
_refine_ls_shift/su_mean 0.000
_refine_ls_structure_factor_coef Fsqd
_refine_ls_weighting_details 'w=1/[\s^2^(Fo^2^)+(0.0728P)^2^+4.4905P] where P=(Fo^2^+2Fc^2^)/3'
_refine_ls_weighting_scheme calc
_refine_ls_wR_factor_gt 0.0928
_refine_ls_wR_factor_ref 0.0944
_reflns_Friedel_coverage 0.959
_reflns_Friedel_fraction_full 0.992
_reflns_Friedel_fraction_max 0.971
_reflns_number_gt 7333
_reflns_number_total 7573
_reflns_threshold_expression 'I > 2\s(I)'
_cod_data_source_file c9dt04744a2.cif
_cod_data_source_block Compound_3
_cod_depositor_comments 'Adding full bibliography for 7703525--7703535.cif.'
_cod_original_sg_symbol_Hall 'A 2 -2ac'
_cod_original_sg_symbol_H-M 'A b a 2'
_cod_database_code 7703534
_platon_squeeze_void_probe_radius 1.20
_shelx_shelxl_version_number 2014/7
_shelx_space_group_comment
;
The symmetry employed for this shelxl refinement is uniquely defined
by the following loop, which should always be used as a source of
symmetry information in preference to the above space-group names.
They are only intended as comments.
;

loop_
_space_group_symop_operation_xyz
'x, y, z'
'-x, -y, z'
'-x+1/2, y, z+1/2'
'x+1/2, -y, z+1/2'
'x, y+1/2, z+1/2'
'-x, -y+1/2, z+1/2'
'-x+1/2, y+1/2, z+1'
'x+1/2, -y+1/2, z+1'

loop_
_atom_site_label
_atom_site_type_symbol
_atom_site_fract_x
_atom_site_fract_y
_atom_site_fract_z
_atom_site_U_iso_or_equiv
_atom_site_adp_type
_atom_site_occupancy
_atom_site_site_symmetry_order
_atom_site_calc_flag
_atom_site_refinement_flags_posn
_atom_site_refinement_flags_adp
_atom_site_refinement_flags_occupancy
_atom_site_disorder_assembly
_atom_site_disorder_group
W1 W 0.58539(2) 0.31500(2) 0.64956(2) 0.02527(10) Uani 1 1 d . . . . .
W2 W 0.66359(2) 0.67347(2) 0.38966(2) 0.02776(10) Uani 1 1 d . . . . .
C25 C 0.7441(6) 0.1836(3) 0.6322(4) 0.0313(17) Uani 1 1 d . . . . .
C40 C 0.5084(5) 0.8081(3) 0.4069(3) 0.0332(17) Uani 1 1 d . . . . .
B2 B 0.6715(6) 0.7997(4) 0.4057(4) 0.035(2) Uani 1 1 d . . . . .
H9 H 0.6740(6) 0.851(4) 0.4125(7) 0.042 Uiso 1 1 calc R U . . .
B1 B 0.5808(6) 0.1896(4) 0.6358(4) 0.031(2) Uani 1 1 d . . . . .
H12 H 0.5799(6) 0.148(4) 0.6308(6) 0.037 Uiso 1 1 calc R U . . .
C37 C 0.4381(6) 0.6739(4) 0.4049(5) 0.047(3) Uani 1 1 d . . . . .
H14A H 0.4585 0.6548 0.4318 0.071 Uiso 1 1 calc R U . . .
H14B H 0.4504 0.6559 0.3758 0.071 Uiso 1 1 calc R U . . .
H14C H 0.3789 0.6782 0.4078 0.071 Uiso 1 1 calc R U . . .
N1 N 0.5443(4) 0.2527(3) 0.7004(3) 0.0316(15) Uani 1 1 d . . . . .
O1 O 0.6759(6) 0.3808(3) 0.7279(3) 0.062(2) Uani 1 1 d . . . . .
N3 N 0.5260(4) 0.2672(2) 0.5939(2) 0.0246(13) Uani 1 1 d . . . . .
N13 N 0.7244(4) 0.7199(3) 0.4464(3) 0.0304(14) Uani 1 1 d . . . . .
N6 N 0.6707(4) 0.2091(2) 0.6353(2) 0.0264(13) Uani 1 1 d . . . . .
N9 N 0.7092(4) 0.7356(3) 0.3391(3) 0.0304(15) Uani 1 1 d . . . . .
C19 C 0.4598(5) 0.2344(4) 0.5301(3) 0.0359(19) Uani 1 1 d . . . . .
H23 H 0.4290 0.2319 0.5019 0.043 Uiso 1 1 calc R U . . .
N5 N 0.6872(4) 0.2606(2) 0.6373(2) 0.0255(13) Uani 1 1 d . . . . .
C45 C 0.7459(5) 0.8154(3) 0.3225(4) 0.034(2) Uani 1 1 d . . . . .
N2 N 0.5405(4) 0.2036(3) 0.6841(3) 0.0295(13) Uani 1 1 d . . . . .
O3 O 0.8172(5) 0.6064(3) 0.3611(4) 0.066(2) Uani 1 1 d . . . . .
C6 C 0.6076(8) 0.5133(4) 0.6243(4) 0.054(3) Uani 1 1 d . . . . .
H31 H 0.6075 0.5388 0.6475 0.065 Uiso 1 1 calc R U . . .
N11 N 0.5630(4) 0.7293(2) 0.4025(3) 0.0300(15) Uani 1 1 d . . . . .
C2 C 0.6444(6) 0.3545(3) 0.7010(4) 0.0401(19) Uani 1 1 d . . . . .
O4 O 0.5753(6) 0.6104(3) 0.3091(3) 0.067(3) Uani 1 1 d . . . . .
C23 C 0.7701(5) 0.2661(3) 0.6353(3) 0.0313(17) Uani 1 1 d . . . . .
C44 C 0.7663(6) 0.7863(4) 0.2840(4) 0.042(2) Uani 1 1 d . . . . .
H37 H 0.7910 0.7971 0.2556 0.051 Uiso 1 1 calc R U . . .
C5 C 0.6076(7) 0.4645(4) 0.6389(4) 0.047(2) Uani 1 1 d . . . . .
H38 H 0.6073 0.4561 0.6713 0.056 Uiso 1 1 calc R U . . .
N7 N 0.6091(4) 0.4390(2) 0.5564(3) 0.0308(13) Uani 1 1 d . . . . .
N4 N 0.5325(4) 0.2157(3) 0.5954(3) 0.0288(14) Uani 1 1 d . . . . .
C43 C 0.7424(6) 0.7367(4) 0.2959(4) 0.040(2) Uani 1 1 d . . . . .
C16 C 0.6068(6) 0.6362(4) 0.3369(4) 0.045(2) Uani 1 1 d . . . . .
C3 C 0.4850(5) 0.3538(3) 0.6707(3) 0.0340(17) Uani 1 1 d . . . . .
N14 N 0.7182(4) 0.7722(3) 0.4460(3) 0.0300(14) Uani 1 1 d . . . . .
C18 C 0.4821(5) 0.2790(4) 0.5541(3) 0.0344(18) Uani 1 1 d . . . . .
C35 C 0.7575(5) 0.7910(4) 0.4852(3) 0.036(2) Uani 1 1 d . . . . .
C1 C 0.6055(5) 0.3739(3) 0.6168(3) 0.0316(16) Uani 1 1 d . . . . .
C15 C 0.7642(6) 0.6320(4) 0.3719(4) 0.043(2) Uani 1 1 d . . . . .
C17 C 0.4619(6) 0.3329(3) 0.5399(4) 0.0387(19) Uani 1 1 d . . . . .
H53A H 0.5126 0.3511 0.5337 0.058 Uiso 1 1 calc R U . . .
H53B H 0.4322 0.3493 0.5655 0.058 Uiso 1 1 calc R U . . .
H53C H 0.4281 0.3327 0.5116 0.058 Uiso 1 1 calc R U . . .
N8 N 0.6227(4) 0.5492(3) 0.4805(3) 0.0320(14) Uani 1 1 d . . . . .
N12 N 0.5806(4) 0.7810(2) 0.4047(3) 0.0295(14) Uani 1 1 d . . . . .
C20 C 0.4929(5) 0.1950(3) 0.5566(4) 0.0317(17) Uani 1 1 d . . . . .
C13 C 0.6250(5) 0.5611(3) 0.4331(3) 0.0374(19) Uani 1 1 d . . . . .
C4 C 0.6081(5) 0.4270(3) 0.6036(3) 0.0318(16) Uani 1 1 d . . . . .
C34 C 0.7889(5) 0.7504(4) 0.5100(3) 0.040(2) Uani 1 1 d . . . . .
H60 H 0.8190 0.7520 0.5385 0.048 Uiso 1 1 calc R U . . .
N10 N 0.7124(4) 0.7854(3) 0.3558(3) 0.0293(14) Uani 1 1 d . . . . .
C39 C 0.4446(5) 0.7733(4) 0.4073(4) 0.0368(18) Uani 1 1 d . . . . .
H62 H 0.3881 0.7808 0.4094 0.044 Uiso 1 1 calc R U . . .
C9 C 0.6099(5) 0.5001(3) 0.4927(3) 0.0331(16) Uani 1 1 d . . . . .
O2 O 0.4321(4) 0.3783(3) 0.6848(3) 0.0503(17) Uani 1 1 d . . . . .
C24 C 0.8080(5) 0.2187(3) 0.6320(3) 0.0345(17) Uani 1 1 d . . . . .
H67 H 0.8648 0.2120 0.6302 0.041 Uiso 1 1 calc R U . . .
C41 C 0.5082(6) 0.8650(4) 0.4079(4) 0.050(2) Uani 1 1 d . . . . .
H68A H 0.5080 0.8778 0.3756 0.076 Uiso 1 1 calc R U . . .
H68B H 0.5570 0.8770 0.4242 0.076 Uiso 1 1 calc R U . . .
H68C H 0.4594 0.8768 0.4243 0.076 Uiso 1 1 calc R U . . .
C42 C 0.7480(9) 0.6910(4) 0.2646(4) 0.059(3) Uani 1 1 d . . . . .
H70A H 0.6934 0.6768 0.2601 0.088 Uiso 1 1 calc R U . . .
H70B H 0.7834 0.6660 0.2793 0.088 Uiso 1 1 calc R U . . .
H70C H 0.7707 0.7006 0.2341 0.088 Uiso 1 1 calc R U . . .
C26 C 0.7488(6) 0.1264(3) 0.6309(4) 0.043(2) Uani 1 1 d . . . . .
H74A H 0.7079 0.1135 0.6089 0.064 Uiso 1 1 calc R U . . .
H74B H 0.7381 0.1130 0.6623 0.064 Uiso 1 1 calc R U . . .
H74C H 0.8033 0.1161 0.6206 0.064 Uiso 1 1 calc R U . . .
C38 C 0.4792(5) 0.7251(3) 0.4038(3) 0.0353(18) Uani 1 1 d . . . . .
C21 C 0.4875(6) 0.1386(4) 0.5483(4) 0.045(2) Uani 1 1 d . . . . .
H77A H 0.5409 0.1260 0.5384 0.068 Uiso 1 1 calc R U . . .
H77B H 0.4471 0.1318 0.5238 0.068 Uiso 1 1 calc R U . . .
H77C H 0.4710 0.1220 0.5774 0.068 Uiso 1 1 calc R U . . .
C22 C 0.8115(6) 0.3177(3) 0.6366(4) 0.039(2) Uani 1 1 d . . . . .
H82A H 0.8235 0.3268 0.6693 0.059 Uiso 1 1 calc R U . . .
H82B H 0.7750 0.3428 0.6229 0.059 Uiso 1 1 calc R U . . .
H82C H 0.8624 0.3165 0.6186 0.059 Uiso 1 1 calc R U . . .
C46 C 0.7562(7) 0.8726(4) 0.3299(4) 0.047(2) Uani 1 1 d . . . . .
H83A H 0.7061 0.8898 0.3204 0.070 Uiso 1 1 calc R U . . .
H83B H 0.8019 0.8847 0.3109 0.070 Uiso 1 1 calc R U . . .
H83C H 0.7670 0.8794 0.3632 0.070 Uiso 1 1 calc R U . . .
C7 C 0.6078(6) 0.5274(3) 0.5782(4) 0.042(2) Uani 1 1 d . . . . .
H87 H 0.6067 0.5616 0.5692 0.050 Uiso 1 1 calc R U . . .
C14 C 0.6356(5) 0.6147(3) 0.4213(3) 0.0331(17) Uani 1 1 d . . . . .
C8 C 0.6096(5) 0.4886(3) 0.5446(3) 0.0346(17) Uani 1 1 d . . . . .
C10 C 0.5987(7) 0.4619(3) 0.4590(4) 0.047(2) Uani 1 1 d . . . . .
H1 H 0.5892 0.4285 0.4690 0.056 Uiso 1 1 calc R U . . .
C33 C 0.7678(5) 0.7069(4) 0.4855(3) 0.0345(18) Uani 1 1 d . . . . .
C30 C 0.5024(6) 0.1731(3) 0.7166(4) 0.0364(19) Uani 1 1 d . . . . .
C27 C 0.5078(8) 0.2988(5) 0.7771(4) 0.055(3) Uani 1 1 d . . . . .
H5A H 0.4875 0.3275 0.7592 0.082 Uiso 1 1 calc R U . . .
H5B H 0.5630 0.3059 0.7885 0.082 Uiso 1 1 calc R U . . .
H5C H 0.4716 0.2926 0.8039 0.082 Uiso 1 1 calc R U . . .
C12 C 0.6160(8) 0.5243(3) 0.3978(4) 0.051(2) Uani 1 1 d . . . . .
H0AA H 0.6196 0.5338 0.3658 0.062 Uiso 1 1 calc R U . . .
C29 C 0.4826(6) 0.2029(4) 0.7562(4) 0.040(2) Uani 1 1 d . . . . .
H7 H 0.4565 0.1921 0.7842 0.048 Uiso 1 1 calc R U . . .
C28 C 0.5097(6) 0.2527(4) 0.7456(3) 0.0372(19) Uani 1 1 d . . . . .
C32 C 0.7871(6) 0.6530(4) 0.4960(4) 0.048(2) Uani 1 1 d . . . . .
H9A H 0.8238 0.6398 0.4719 0.072 Uiso 1 1 calc R U . . .
H9B H 0.7365 0.6335 0.4962 0.072 Uiso 1 1 calc R U . . .
H9C H 0.8135 0.6505 0.5268 0.072 Uiso 1 1 calc R U . . .
C36 C 0.7607(6) 0.8463(4) 0.4964(4) 0.050(3) Uani 1 1 d . . . . .
H10A H 0.7056 0.8583 0.5037 0.075 Uiso 1 1 calc R U . . .
H10B H 0.7820 0.8646 0.4692 0.075 Uiso 1 1 calc R U . . .
H10C H 0.7964 0.8518 0.5234 0.075 Uiso 1 1 calc R U . . .
C31 C 0.4898(7) 0.1172(4) 0.7091(4) 0.053(3) Uani 1 1 d . . . . .
H11A H 0.5424 0.0999 0.7112 0.079 Uiso 1 1 calc R U . . .
H11B H 0.4659 0.1115 0.6781 0.079 Uiso 1 1 calc R U . . .
H11C H 0.4529 0.1042 0.7333 0.079 Uiso 1 1 calc R U . . .
C11 C 0.6018(9) 0.4734(4) 0.4096(4) 0.057(3) Uani 1 1 d . . . . .
H1AA H 0.5947 0.4485 0.3862 0.069 Uiso 1 1 calc R U . . .

loop_
_atom_site_aniso_label
_atom_site_aniso_U_11
_atom_site_aniso_U_22
_atom_site_aniso_U_33
_atom_site_aniso_U_23
_atom_site_aniso_U_13
_atom_site_aniso_U_12
W1 0.03112(16) 0.02726(15) 0.01743(17) 0.00157(15) -0.00023(15) 0.00228(11)
W2 0.03159(16) 0.03277(16) 0.01893(18) 0.00553(15) -0.00138(16) -0.00228(12)
C25 0.036(4) 0.035(4) 0.023(4) -0.001(3) 0.002(4) 0.006(3)
C40 0.037(4) 0.037(4) 0.025(4) -0.001(4) 0.000(4) 0.002(3)
B2 0.037(4) 0.036(4) 0.032(5) 0.005(4) 0.007(4) -0.008(3)
B1 0.035(4) 0.039(4) 0.019(5) 0.002(4) -0.006(3) -0.002(3)
C37 0.037(4) 0.051(5) 0.054(7) 0.010(5) 0.001(5) -0.013(4)
N1 0.040(3) 0.032(3) 0.023(4) 0.006(3) 0.002(3) 0.003(3)
O1 0.094(6) 0.045(4) 0.045(5) -0.010(4) -0.038(4) 0.001(4)
N3 0.028(3) 0.030(3) 0.016(3) -0.001(2) 0.000(2) -0.001(2)
N13 0.032(3) 0.039(3) 0.020(3) 0.001(3) -0.003(3) -0.004(3)
N6 0.030(3) 0.029(3) 0.021(3) -0.002(3) 0.001(2) 0.004(2)
N9 0.034(3) 0.041(4) 0.017(3) 0.007(3) 0.007(3) -0.004(3)
C19 0.039(4) 0.051(5) 0.017(4) -0.004(4) 0.000(3) -0.006(4)
N5 0.026(3) 0.029(3) 0.021(3) 0.002(2) 0.004(2) 0.004(2)
C45 0.029(4) 0.044(5) 0.030(5) 0.012(4) -0.002(4) -0.002(3)
N2 0.037(3) 0.031(3) 0.021(3) 0.005(3) 0.001(3) -0.003(3)
O3 0.054(4) 0.071(5) 0.073(6) -0.016(5) 0.001(4) 0.020(4)
C6 0.090(7) 0.028(4) 0.045(6) -0.013(4) 0.013(6) 0.000(4)
N11 0.031(3) 0.033(3) 0.026(4) 0.005(3) -0.002(3) -0.004(2)
C2 0.052(5) 0.037(4) 0.031(5) 0.005(4) -0.009(4) 0.007(4)
O4 0.106(7) 0.046(4) 0.050(5) -0.005(4) -0.042(5) -0.009(4)
C23 0.025(4) 0.046(4) 0.023(4) 0.004(3) 0.007(3) -0.005(3)
C44 0.044(4) 0.053(5) 0.029(5) 0.016(4) 0.010(4) 0.003(4)
C5 0.070(6) 0.034(4) 0.036(6) -0.003(4) 0.007(5) -0.006(4)
N7 0.033(3) 0.027(3) 0.032(4) 0.002(3) 0.004(3) 0.001(2)
N4 0.028(3) 0.034(3) 0.025(4) -0.005(3) 0.002(3) -0.004(2)
C43 0.043(4) 0.053(5) 0.024(5) 0.006(4) -0.002(4) 0.007(4)
C16 0.056(5) 0.041(4) 0.037(5) 0.020(4) -0.007(4) 0.005(4)
C3 0.044(4) 0.032(4) 0.027(4) -0.001(3) -0.004(3) -0.001(3)
N14 0.034(3) 0.037(3) 0.019(3) -0.002(3) -0.001(3) -0.006(3)
C18 0.038(4) 0.043(4) 0.022(4) 0.001(4) -0.001(3) 0.001(3)
C35 0.030(4) 0.058(6) 0.020(4) -0.004(4) 0.004(3) -0.009(4)
C1 0.039(4) 0.035(4) 0.020(4) 0.002(3) -0.004(3) -0.005(3)
C15 0.046(5) 0.050(5) 0.032(5) 0.008(4) -0.005(4) -0.006(4)
C17 0.045(5) 0.042(5) 0.029(5) 0.009(4) -0.008(4) 0.001(3)
N8 0.037(3) 0.031(3) 0.028(4) 0.004(3) 0.000(3) -0.001(2)
N12 0.031(3) 0.033(3) 0.025(4) -0.003(3) 0.001(2) -0.001(2)
C20 0.027(3) 0.042(4) 0.026(4) -0.005(4) -0.002(3) 0.000(3)
C13 0.040(4) 0.037(4) 0.034(5) 0.013(4) 0.000(4) 0.003(3)
C4 0.039(4) 0.029(4) 0.027(4) -0.004(3) 0.006(3) -0.004(3)
C34 0.030(4) 0.071(6) 0.019(4) -0.001(4) -0.004(3) -0.006(4)
N10 0.028(3) 0.034(3) 0.026(4) 0.009(3) 0.004(3) -0.005(2)
C39 0.025(4) 0.053(5) 0.032(4) 0.006(4) 0.002(3) -0.002(3)
C9 0.042(4) 0.032(4) 0.025(4) 0.003(3) -0.001(3) 0.004(3)
O2 0.049(3) 0.053(4) 0.049(4) 0.006(3) 0.012(3) 0.019(3)
C24 0.027(3) 0.050(5) 0.026(4) 0.000(4) 0.001(3) 0.000(3)
C41 0.048(5) 0.051(5) 0.052(6) -0.005(5) 0.009(5) 0.012(4)
C42 0.088(8) 0.062(6) 0.026(5) -0.002(5) 0.020(6) 0.008(6)
C26 0.047(4) 0.032(4) 0.049(6) -0.005(4) -0.003(4) 0.009(4)
C38 0.028(4) 0.055(5) 0.022(4) 0.011(4) 0.002(3) -0.005(3)
C21 0.051(5) 0.042(5) 0.044(6) -0.014(4) -0.005(4) -0.007(4)
C22 0.036(4) 0.044(4) 0.038(6) 0.007(4) 0.006(4) -0.006(3)
C46 0.056(5) 0.045(5) 0.039(6) 0.016(4) 0.000(4) -0.010(4)
C7 0.060(5) 0.027(4) 0.037(5) 0.000(4) -0.001(4) -0.005(4)
C14 0.032(3) 0.041(4) 0.027(4) 0.001(3) -0.006(3) 0.000(3)
C8 0.038(3) 0.028(4) 0.038(5) 0.005(3) 0.005(4) 0.001(3)
C10 0.067(5) 0.028(4) 0.045(6) 0.007(4) -0.004(5) 0.006(4)
C33 0.028(3) 0.060(5) 0.016(4) 0.004(4) 0.002(3) 0.004(3)
C30 0.036(4) 0.047(5) 0.026(5) 0.013(4) -0.002(4) 0.000(3)
C27 0.072(6) 0.067(6) 0.026(5) 0.004(5) 0.014(5) 0.019(6)
C12 0.089(7) 0.038(4) 0.027(5) 0.004(4) 0.001(5) 0.009(4)
C29 0.039(4) 0.053(5) 0.028(5) 0.017(4) 0.003(4) 0.003(4)
C28 0.041(4) 0.052(5) 0.018(4) 0.007(4) 0.010(4) 0.008(4)
C32 0.044(4) 0.071(6) 0.029(5) 0.010(5) -0.005(4) 0.008(4)
C36 0.044(5) 0.067(7) 0.038(6) -0.014(5) 0.001(4) -0.018(5)
C31 0.066(6) 0.052(5) 0.040(6) 0.019(5) -0.010(5) -0.023(5)
C11 0.104(8) 0.037(5) 0.030(5) -0.004(4) -0.004(6) 0.011(5)

loop_
_atom_type_symbol
_atom_type_description
_atom_type_scat_dispersion_real
_atom_type_scat_dispersion_imag
_atom_type_scat_source
C C 0.0181 0.0091 'International Tables Vol C Tables 4.2.6.8 and 6.1.1.4'
H H 0.0000 0.0000 'International Tables Vol C Tables 4.2.6.8 and 6.1.1.4'
B B 0.0090 0.0039 'International Tables Vol C Tables 4.2.6.8 and 6.1.1.4'
N N 0.0311 0.0180 'International Tables Vol C Tables 4.2.6.8 and 6.1.1.4'
O O 0.0492 0.0322 'International Tables Vol C Tables 4.2.6.8 and 6.1.1.4'
W W -5.4734 5.5774 'International Tables Vol C Tables 4.2.6.8 and 6.1.1.4'

loop_
_geom_angle_atom_site_label_1
_geom_angle_atom_site_label_2
_geom_angle_atom_site_label_3
_geom_angle
_geom_angle_site_symmetry_1
_geom_angle_site_symmetry_3
_geom_angle_publ_flag
C1 W1 C3 81.9(4) . . ?
C1 W1 C2 80.7(4) . . ?
C3 W1 C2 84.7(4) . . ?
C1 W1 N5 109.9(3) . . ?
C3 W1 N5 168.1(3) . . ?
C2 W1 N5 95.4(3) . . ?
C1 W1 N3 101.8(3) . . ?
C3 W1 N3 98.5(3) . . ?
C2 W1 N3 176.2(3) . . ?
N5 W1 N3 81.0(2) . . ?
C1 W1 N1 167.9(3) . . ?
C3 W1 N1 87.0(3) . . ?
C2 W1 N1 93.5(3) . . ?
N5 W1 N1 81.2(2) . . ?
N3 W1 N1 84.6(2) . . ?
C14 W2 C16 80.2(4) . . ?
C14 W2 C15 82.0(4) . . ?
C16 W2 C15 85.4(4) . . ?
C14 W2 N11 107.5(3) . . ?
C16 W2 N11 96.3(3) . . ?
C15 W2 N11 170.6(3) . . ?
C14 W2 N13 103.0(3) . . ?
C16 W2 N13 176.2(3) . . ?
C15 W2 N13 96.8(3) . . ?
N11 W2 N13 81.0(3) . . ?
C14 W2 N9 168.4(3) . . ?
C16 W2 N9 92.3(3) . . ?
C15 W2 N9 88.6(3) . . ?
N11 W2 N9 82.0(2) . . ?
N13 W2 N9 84.7(3) . . ?
N6 C25 C24 108.5(7) . . ?
N6 C25 C26 122.5(8) . . ?
C24 C25 C26 129.0(8) . . ?
N12 C40 C39 106.8(7) . . ?
N12 C40 C41 121.7(7) . . ?
C39 C40 C41 131.5(8) . . ?
N14 B2 N12 109.1(7) . . ?
N14 B2 N10 109.3(7) . . ?
N12 B2 N10 107.6(7) . . ?
N4 B1 N6 108.7(7) . . ?
N4 B1 N2 109.0(7) . . ?
N6 B1 N2 109.0(7) . . ?
N2 N1 C28 106.6(7) . . ?
N2 N1 W1 119.0(5) . . ?
C28 N1 W1 133.8(6) . . ?
C18 N3 N4 107.2(7) . . ?
C18 N3 W1 132.2(6) . . ?
N4 N3 W1 120.6(5) . . ?
C33 N13 N14 107.3(7) . . ?
C33 N13 W2 132.1(6) . . ?
N14 N13 W2 120.6(5) . . ?
C25 N6 N5 108.5(6) . . ?
C25 N6 B1 130.8(7) . . ?
N5 N6 B1 120.6(6) . . ?
C43 N9 N10 105.8(7) . . ?
C43 N9 W2 135.4(7) . . ?
N10 N9 W2 118.5(5) . . ?
C20 C19 C18 105.8(8) . . ?
C23 N5 N6 107.2(6) . . ?
C23 N5 W1 132.5(5) . . ?
N6 N5 W1 119.9(4) . . ?
N10 C45 C44 108.4(8) . . ?
N10 C45 C46 122.1(9) . . ?
C44 C45 C46 129.5(9) . . ?
C30 N2 N1 110.7(7) . . ?
C30 N2 B1 129.4(8) . . ?
N1 N2 B1 119.8(7) . . ?
C7 C6 C5 123.8(9) . . ?
C38 N11 N12 106.3(7) . . ?
C38 N11 W2 132.8(6) . . ?
N12 N11 W2 120.4(5) . . ?
O1 C2 W1 173.7(8) . . ?
N5 C23 C24 110.0(7) . . ?
N5 C23 C22 122.3(8) . . ?
C24 C23 C22 127.7(7) . . ?
C45 C44 C43 105.6(8) . . ?
C6 C5 C4 117.2(10) . . ?
C8 N7 C4 117.5(8) . . ?
N3 N4 C20 109.5(7) . . ?
N3 N4 B1 120.5(7) . . ?
C20 N4 B1 129.9(7) . . ?
N9 C43 C44 110.4(9) . . ?
N9 C43 C42 123.1(9) . . ?
C44 C43 C42 126.4(10) . . ?
O4 C16 W2 173.3(8) . . ?
O2 C3 W1 174.6(8) . . ?
C35 N14 N13 108.8(7) . . ?
C35 N14 B2 130.5(8) . . ?
N13 N14 B2 120.7(7) . . ?
N3 C18 C19 109.7(8) . . ?
N3 C18 C17 123.0(8) . . ?
C19 C18 C17 127.3(9) . . ?
N14 C35 C34 107.3(9) . . ?
N14 C35 C36 122.7(9) . . ?
C34 C35 C36 129.9(9) . . ?
C4 C1 W1 162.1(7) . . ?
O3 C15 W2 175.6(9) . . ?
C9 N8 C13 118.0(8) . . ?
C40 N12 N11 109.8(6) . . ?
C40 N12 B2 129.8(7) . . ?
N11 N12 B2 120.4(6) . . ?
N4 C20 C19 107.9(8) . . ?
N4 C20 C21 122.7(8) . . ?
C19 C20 C21 129.4(8) . . ?
N8 C13 C12 121.9(8) . . ?
N8 C13 C14 116.5(8) . . ?
C12 C13 C14 121.7(8) . . ?
N7 C4 C5 121.7(8) . . ?
N7 C4 C1 118.2(7) . . ?
C5 C4 C1 120.1(8) . . ?
C35 C34 C33 107.7(8) . . ?
C45 N10 N9 109.7(7) . . ?
C45 N10 B2 129.8(8) . . ?
N9 N10 B2 120.2(6) . . ?
C40 C39 C38 107.8(7) . . ?
N8 C9 C10 122.7(8) . . ?
N8 C9 C8 116.3(8) . . ?
C10 C9 C8 121.0(8) . . ?
C25 C24 C23 105.7(7) . . ?
N11 C38 C39 109.2(7) . . ?
N11 C38 C37 120.9(8) . . ?
C39 C38 C37 129.8(8) . . ?
C6 C7 C8 116.7(8) . . ?
C13 C14 W2 162.1(7) . . ?
N7 C8 C7 123.2(9) . . ?
N7 C8 C9 115.9(8) . . ?
C7 C8 C9 120.9(8) . . ?
C9 C10 C11 120.1(9) . . ?
N13 C33 C34 108.9(8) . . ?
N13 C33 C32 120.9(9) . . ?
C34 C33 C32 130.2(9) . . ?
N2 C30 C29 107.7(8) . . ?
N2 C30 C31 123.1(9) . . ?
C29 C30 C31 129.1(9) . . ?
C13 C12 C11 121.2(10) . . ?
C30 C29 C28 106.4(8) . . ?
N1 C28 C29 108.6(9) . . ?
N1 C28 C27 123.1(9) . . ?
C29 C28 C27 128.2(9) . . ?
C12 C11 C10 116.2(10) . . ?

loop_
_geom_bond_atom_site_label_1
_geom_bond_atom_site_label_2
_geom_bond_distance
_geom_bond_site_symmetry_2
_geom_bond_publ_flag
W1 C1 1.824(8) . ?
W1 C3 1.996(9) . ?
W1 C2 2.007(10) . ?
W1 N5 2.197(6) . ?
W1 N3 2.213(7) . ?
W1 N1 2.260(7) . ?
W2 C14 1.831(9) . ?
W2 C16 1.989(11) . ?
W2 C15 2.009(10) . ?
W2 N11 2.209(7) . ?
W2 N13 2.222(7) . ?
W2 N9 2.276(7) . ?
C25 N6 1.358(10) . ?
C25 C24 1.379(12) . ?
C25 C26 1.501(9) . ?
C40 N12 1.361(10) . ?
C40 C39 1.372(12) . ?
C40 C41 1.491(12) . ?
B2 N14 1.532(13) . ?
B2 N12 1.539(10) . ?
B2 N10 1.584(12) . ?
B1 N4 1.531(12) . ?
B1 N6 1.531(11) . ?
B1 N2 1.538(12) . ?
C37 C38 1.497(11) . ?
N1 N2 1.367(10) . ?
N1 C28 1.378(11) . ?
O1 C2 1.139(12) . ?
N3 C18 1.351(11) . ?
N3 N4 1.353(9) . ?
N13 C33 1.340(11) . ?
N13 N14 1.375(10) . ?
N6 N5 1.377(9) . ?
N9 C43 1.317(13) . ?
N9 N10 1.386(10) . ?
C19 C20 1.377(13) . ?
C19 C18 1.393(13) . ?
N5 C23 1.339(10) . ?
C45 N10 1.332(11) . ?
C45 C44 1.359(15) . ?
C45 C46 1.523(13) . ?
N2 C30 1.356(11) . ?
O3 C15 1.127(12) . ?
C6 C7 1.336(15) . ?
C6 C5 1.344(13) . ?
N11 C38 1.350(11) . ?
N11 N12 1.386(9) . ?
O4 C16 1.147(14) . ?
C23 C24 1.387(12) . ?
C23 C22 1.509(11) . ?
C44 C43 1.397(14) . ?
C5 C4 1.393(13) . ?
N7 C8 1.341(10) . ?
N7 C4 1.353(11) . ?
N4 C20 1.368(12) . ?
C43 C42 1.486(15) . ?
C3 O2 1.135(11) . ?
N14 C35 1.357(11) . ?
C18 C17 1.502(12) . ?
C35 C34 1.366(15) . ?
C35 C36 1.482(15) . ?
C1 C4 1.441(11) . ?
N8 C9 1.346(11) . ?
N8 C13 1.360(12) . ?
C20 C21 1.499(12) . ?
C13 C12 1.384(14) . ?
C13 C14 1.453(12) . ?
C34 C33 1.372(14) . ?
C39 C38 1.384(13) . ?
C9 C10 1.386(14) . ?
C9 C8 1.481(11) . ?
C7 C8 1.383(13) . ?
C10 C11 1.413(15) . ?
C33 C32 1.478(14) . ?
C30 C29 1.391(15) . ?
C30 C31 1.494(13) . ?
C27 C28 1.495(15) . ?
C12 C11 1.393(14) . ?
C29 C28 1.408(14) . ?

loop_
_platon_squeeze_void_nr
_platon_squeeze_void_average_x
_platon_squeeze_void_average_y
_platon_squeeze_void_average_z
_platon_squeeze_void_volume
_platon_squeeze_void_count_electrons
_platon_squeeze_void_content
1 -0.005 0.000 -0.001 1508 319 ' '
2 0.477 0.500 0.142 1509 319 ' '
